data_7057584
loop_
_publ_author_name
'Tarasi, Somayeh'
'Azhdari Tehrani, Alireza'
'Morsali, Ali'
'Retailleau, Pascal'

_publ_section_title
;
 Fabrication of amine and imine-functionalized isoreticular pillared-layer
 metal--organic frameworks for the highly selective detection of
 nitro-aromatics
;
_journal_issue 18
_journal_name_full 'New Journal of Chemistry'
_journal_page_first 14772
_journal_paper_doi 10.1039/C8NJ02407C
_journal_volume 42
_journal_year 2018
_chemical_formula_moiety 'C23 H17 N2 O5 Zn'
_chemical_formula_sum 'C23 H17 N2 O5 Zn'
_chemical_formula_weight 466.75
_space_group_crystal_system monoclinic
_space_group_IT_number 15
_space_group_name_Hall '-C 2yc'
_space_group_name_H-M_alt 'C 1 2/c 1'
_symmetry_space_group_name_Hall '-C 2yc'
_symmetry_space_group_name_H-M 'C 1 2/c 1'
_atom_sites_solution_hydrogens mixed
_audit_creation_date 2016-05-09
_audit_creation_method
;
Olex2 1.2
(compiled 2016.02.19 svn.r3266 for OlexSys, GUI svn.r5155)
;
_audit_update_record
;
2018-01-03 deposited with the CCDC.
2018-07-23 downloaded from the CCDC.
;
_cell_angle_alpha 90
_cell_angle_beta 112.674(2)
_cell_angle_gamma 90
_cell_formula_units_Z 8
_cell_length_a 14.9534(6)
_cell_length_b 23.9949(9)
_cell_length_c 15.9759(6)
_cell_measurement_reflns_used 93294
_cell_measurement_temperature 100(2)
_cell_measurement_theta_max 63.9675
_cell_measurement_theta_min 3.681
_cell_volume 5289.2(4)
_computing_molecular_graphics 'Olex2 (Dolomanov et al., 2009)'
_computing_publication_material 'Olex2 (Dolomanov et al., 2009)'
_computing_structure_refinement 'XL (Sheldrick, 2008)'
_diffrn_ambient_temperature 100(2)
_diffrn_measured_fraction_theta_full 0.998
_diffrn_measured_fraction_theta_max 0.995
_diffrn_measurement_device_type 'Bruker D8 Venture, Photon 100'
_diffrn_radiation_type CuK\a
_diffrn_radiation_wavelength 1.54178
_diffrn_reflns_av_R_equivalents 0.0398
_diffrn_reflns_av_unetI/netI 0.0187
_diffrn_reflns_Laue_measured_fraction_full 0.998
_diffrn_reflns_Laue_measured_fraction_max 0.995
_diffrn_reflns_limit_h_max 18
_diffrn_reflns_limit_h_min -18
_diffrn_reflns_limit_k_max 30
_diffrn_reflns_limit_k_min -30
_diffrn_reflns_limit_l_max 19
_diffrn_reflns_limit_l_min -17
_diffrn_reflns_number 51821
_diffrn_reflns_point_group_measured_fraction_full 0.998
_diffrn_reflns_point_group_measured_fraction_max 0.995
_diffrn_reflns_theta_full 67.679
_diffrn_reflns_theta_max 74.912
_diffrn_reflns_theta_min 3.684
_exptl_absorpt_coefficient_mu 1.548
_exptl_absorpt_correction_T_max 0.7493
_exptl_absorpt_correction_T_min 0.6877
_exptl_absorpt_correction_type multi-scan
_exptl_absorpt_process_details
;
SADABS-2014/5 (Bruker,2014/5) was used for absorption correction.
wR2(int) was 0.1252 before and 0.0564 after correction.
The Ratio of minimum to maximum transmission is 0.9178.
The \l/2 correction factor is Not present.
;
_exptl_crystal_colour 'translucent light yellow'
_exptl_crystal_density_diffrn 1.172
_exptl_crystal_description block
_exptl_crystal_F_000 1912
_exptl_crystal_size_max 0.08
_exptl_crystal_size_mid 0.06
_exptl_crystal_size_min 0.05
_refine_diff_density_max 0.285
_refine_diff_density_min -0.462
_refine_diff_density_rms 0.049
_refine_ls_extinction_method none
_refine_ls_goodness_of_fit_ref 1.052
_refine_ls_hydrogen_treatment constr
_refine_ls_matrix_type full
_refine_ls_number_parameters 280
_refine_ls_number_reflns 5417
_refine_ls_number_restraints 36
_refine_ls_restrained_S_all 1.049
_refine_ls_R_factor_all 0.0345
_refine_ls_R_factor_gt 0.0306
_refine_ls_shift/su_max 0.002
_refine_ls_shift/su_mean 0.000
_refine_ls_structure_factor_coef Fsqd
_refine_ls_weighting_details 'w=1/[\s^2^(Fo^2^)+(0.0469P)^2^+3.9901P] where P=(Fo^2^+2Fc^2^)/3'
_refine_ls_weighting_scheme calc
_refine_ls_wR_factor_gt 0.0830
_refine_ls_wR_factor_ref 0.0848
_reflns_Friedel_coverage 0.000
_reflns_number_gt 4792
_reflns_number_total 5417
_reflns_threshold_expression 'I > 2\s(I)'
_cod_data_source_file c8nj02407c2.cif
_cod_data_source_block sad2_xp_a
_cod_depositor_comments 'Adding full bibliography for 7057584--7057585.cif.'
_cod_database_code 7057584
_shelx_space_group_comment
;
The symmetry employed for this shelxl refinement is uniquely defined
by the following loop, which should always be used as a source of
symmetry information in preference to the above space-group names.
They are only intended as comments.
;
_olex2_refinement_description
;
1. Fixed Uiso
 At 1.2 times of:
  All C(H) groups, All C(H,H) groups, All N(H) groups
2. Uiso/Uaniso restraints and constraints
C8 \\sim C10 \\sim C12 \\sim C13 \\sim C11 \\sim C9: within 1.7A with sigma of
0.04 and sigma for terminal atoms of 0.08
3.a Riding coordinates:
 N2(H2)
3.b Secondary CH2 refined with riding coordinates:
 C20(H20A,H20B)
3.c Aromatic/amide H refined with riding coordinates:
 C5(H5), C3(H3), C17(H17), C4(H4), C16(H16), C6(H6), C23(H23), C22(H22),
 C10(H10), C12(H12), C15(H15), C18(H18), C9(H9), C11(H11)
;
_shelx_shelxl_version_number 2014/7
_olex2_submission_special_instructions 'No special instructions were received'

loop_
_space_group_symop_operation_xyz
'x, y, z'
'-x, y, -z+1/2'
'x+1/2, y+1/2, z'
'-x+1/2, y+1/2, -z+1/2'
'-x, -y, -z'
'x, -y, z-1/2'
'-x+1/2, -y+1/2, -z'
'x+1/2, -y+1/2, z-1/2'

loop_
_atom_site_label
_atom_site_type_symbol
_atom_site_fract_x
_atom_site_fract_y
_atom_site_fract_z
_atom_site_U_iso_or_equiv
_atom_site_adp_type
_atom_site_occupancy
_atom_site_site_symmetry_order
_atom_site_calc_flag
_atom_site_refinement_flags_posn
_atom_site_refinement_flags_adp
Zn1 Zn 0.07965(2) 0.51134(2) 0.36401(2) 0.02649(8) Uani 1 1 d . .
O5 O 0.47556(8) 0.93468(4) 0.14240(7) 0.0275(2) Uani 1 1 d . .
O4 O 0.32733(9) 0.93331(5) 0.13932(8) 0.0328(3) Uani 1 1 d . .
O2 O 0.03842(10) 0.55360(5) 0.14315(7) 0.0369(3) Uani 1 1 d . .
O3 O 0.41041(9) 0.67307(5) 0.13131(8) 0.0343(3) Uani 1 1 d . .
O1 O 0.13562(10) 0.55252(5) 0.29047(8) 0.0405(3) Uani 1 1 d . .
N1 N 0.16743(10) 0.53250(5) 0.49319(8) 0.0285(3) Uani 1 1 d . .
N2 N 0.41088(11) 0.51513(6) 0.81096(9) 0.0339(3) Uani 1 1 d . .
H2 H 0.3867 0.4844 0.7841 0.041 Uiso 1 1 d R .
C2 C 0.40343(10) 0.84611(6) 0.13993(9) 0.0209(3) Uani 1 1 d . .
C1 C 0.40128(11) 0.90814(6) 0.14147(9) 0.0227(3) Uani 1 1 d . .
C5 C 0.48108(11) 0.76006(6) 0.12789(11) 0.0269(3) Uani 1 1 d . .
H5 H 0.5324 0.7412 0.1214 0.032 Uiso 1 1 calc R .
C3 C 0.48062(10) 0.81768(6) 0.13121(10) 0.0244(3) Uani 1 1 d . .
H3 H 0.5323 0.8376 0.1276 0.029 Uiso 1 1 calc R .
C7 C 0.40421(11) 0.73079(6) 0.13434(10) 0.0262(3) Uani 1 1 d . .
C17 C 0.18379(12) 0.56058(7) 0.64208(10) 0.0290(3) Uani 1 1 d . .
H17 H 0.1546 0.5730 0.6806 0.035 Uiso 1 1 calc R .
C4 C 0.32693(10) 0.81586(7) 0.14520(10) 0.0264(3) Uani 1 1 d . .
H4 H 0.2751 0.8346 0.1508 0.032 Uiso 1 1 calc R .
C16 C 0.12875(12) 0.55087(6) 0.55119(10) 0.0280(3) Uani 1 1 d . .
H16 H 0.0623 0.5573 0.5295 0.034 Uiso 1 1 calc R .
C13 C 0.19553(14) 0.59056(7) 0.18793(10) 0.0361(4) Uani 1 1 d . U
C8 C 0.33964(14) 0.64406(7) 0.15084(11) 0.0353(4) Uani 1 1 d . U
C19 C 0.28312(13) 0.55156(7) 0.67505(10) 0.0327(4) Uani 1 1 d . .
C6 C 0.32618(11) 0.75826(7) 0.14227(11) 0.0296(3) Uani 1 1 d . .
H6 H 0.2743 0.7383 0.1455 0.035 Uiso 1 1 calc R .
C14 C 0.11711(14) 0.56319(6) 0.20857(10) 0.0342(4) Uani 1 1 d . .
C23 C 0.45580(12) 0.55049(7) 0.96567(10) 0.0305(3) Uani 1 1 d . .
H23 H 0.4265 0.5845 0.9436 0.037 Uiso 1 1 calc R .
C21 C 0.45287(11) 0.50797(7) 0.90555(11) 0.0287(3) Uani 1 1 d . .
C22 C 0.49758(12) 0.45772(7) 0.94114(11) 0.0320(4) Uani 1 1 d . .
H22 H 0.4964 0.4289 0.9018 0.038 Uiso 1 1 calc R .
C10 C 0.26007(14) 0.62357(8) 0.08004(11) 0.0399(4) Uani 1 1 d . U
H10 H 0.2553 0.6272 0.0205 0.048 Uiso 1 1 calc R .
C12 C 0.18756(14) 0.59760(7) 0.09892(11) 0.0390(4) Uani 1 1 d . U
H12 H 0.1327 0.5847 0.0515 0.047 Uiso 1 1 calc R .
C15 C 0.26349(13) 0.52384(8) 0.52490(11) 0.0357(4) Uani 1 1 d . .
H15 H 0.2909 0.5110 0.4852 0.043 Uiso 1 1 calc R .
C18 C 0.32324(14) 0.53335(9) 0.61460(11) 0.0401(4) Uani 1 1 d . .
H18 H 0.3897 0.5276 0.6342 0.048 Uiso 1 1 calc R .
C9 C 0.35165(15) 0.63603(8) 0.24015(12) 0.0460(5) Uani 1 1 d . U
H9 H 0.4072 0.6487 0.2871 0.055 Uiso 1 1 calc R .
C11 C 0.28007(16) 0.60903(8) 0.25847(11) 0.0457(5) Uani 1 1 d . U
H11 H 0.2879 0.6029 0.3184 0.055 Uiso 1 1 calc R .
C20 C 0.34380(13) 0.56086(9) 0.77444(11) 0.0404(4) Uani 1 1 d . .
H20A H 0.3797 0.5954 0.7818 0.048 Uiso 1 1 calc R .
H20B H 0.3018 0.5641 0.8077 0.048 Uiso 1 1 calc R .

loop_
_atom_site_aniso_label
_atom_site_aniso_U_11
_atom_site_aniso_U_22
_atom_site_aniso_U_33
_atom_site_aniso_U_23
_atom_site_aniso_U_13
_atom_site_aniso_U_12
Zn1 0.04020(14) 0.02065(12) 0.01228(11) 0.00262(7) 0.00310(8) 0.00475(8)
O5 0.0337(6) 0.0222(5) 0.0218(5) 0.0012(4) 0.0054(4) -0.0084(4)
O4 0.0429(7) 0.0295(6) 0.0270(6) 0.0033(4) 0.0145(5) 0.0088(5)
O2 0.0507(7) 0.0300(6) 0.0192(5) -0.0014(4) 0.0015(5) -0.0190(5)
O3 0.0395(7) 0.0193(5) 0.0346(6) 0.0065(4) 0.0037(5) -0.0035(4)
O1 0.0561(8) 0.0373(7) 0.0179(5) 0.0069(5) 0.0031(5) -0.0140(6)
N1 0.0391(7) 0.0251(6) 0.0143(6) -0.0006(5) 0.0025(5) 0.0082(5)
N2 0.0361(7) 0.0450(8) 0.0150(6) -0.0023(5) 0.0037(5) 0.0151(6)
C2 0.0209(7) 0.0238(7) 0.0142(6) 0.0041(5) 0.0026(5) -0.0019(5)
C1 0.0303(7) 0.0250(7) 0.0105(6) 0.0015(5) 0.0054(5) -0.0003(6)
C5 0.0207(7) 0.0267(7) 0.0299(8) 0.0007(6) 0.0061(6) 0.0008(6)
C3 0.0210(7) 0.0255(7) 0.0260(7) 0.0008(6) 0.0082(6) -0.0064(6)
C7 0.0271(7) 0.0211(7) 0.0209(7) 0.0058(5) -0.0011(6) -0.0030(6)
C17 0.0358(8) 0.0281(8) 0.0183(7) -0.0021(6) 0.0052(6) 0.0104(6)
C4 0.0186(7) 0.0309(8) 0.0286(8) 0.0071(6) 0.0078(6) 0.0006(6)
C16 0.0327(8) 0.0258(7) 0.0190(7) 0.0006(6) 0.0028(6) 0.0066(6)
C13 0.0545(11) 0.0222(7) 0.0165(7) 0.0034(6) -0.0028(7) -0.0161(7)
C8 0.0470(10) 0.0210(7) 0.0256(8) 0.0068(6) 0.0003(7) -0.0111(7)
C19 0.0363(9) 0.0373(9) 0.0181(7) -0.0035(6) 0.0035(6) 0.0126(7)
C6 0.0220(7) 0.0304(8) 0.0335(8) 0.0076(6) 0.0075(6) -0.0082(6)
C14 0.0544(10) 0.0194(7) 0.0174(7) 0.0007(6) 0.0014(7) -0.0135(7)
C23 0.0289(8) 0.0392(9) 0.0195(7) -0.0002(6) 0.0049(6) 0.0102(7)
C21 0.0247(7) 0.0443(9) 0.0156(7) -0.0016(6) 0.0060(6) 0.0079(6)
C22 0.0329(8) 0.0405(9) 0.0189(7) -0.0048(6) 0.0059(6) 0.0097(7)
C10 0.0530(11) 0.0360(9) 0.0187(7) 0.0052(6) 0.0006(7) -0.0139(8)
C12 0.0513(11) 0.0328(9) 0.0177(7) 0.0029(6) -0.0035(7) -0.0185(8)
C15 0.0432(10) 0.0410(9) 0.0191(7) -0.0034(6) 0.0077(7) 0.0152(8)
C18 0.0375(9) 0.0543(11) 0.0215(8) -0.0047(7) 0.0036(7) 0.0176(8)
C9 0.0588(12) 0.0359(9) 0.0221(8) 0.0039(7) -0.0078(8) -0.0247(9)
C11 0.0657(13) 0.0381(10) 0.0154(7) 0.0049(7) -0.0044(8) -0.0255(9)
C20 0.0362(9) 0.0571(11) 0.0187(8) -0.0067(7) 0.0006(7) 0.0197(8)

loop_
_atom_type_symbol
_atom_type_description
_atom_type_scat_dispersion_real
_atom_type_scat_dispersion_imag
_atom_type_scat_source
C C 0.0181 0.0091 'International Tables Vol C Tables 4.2.6.8 and 6.1.1.4'
H H 0.0000 0.0000 'International Tables Vol C Tables 4.2.6.8 and 6.1.1.4'
N N 0.0311 0.0180 'International Tables Vol C Tables 4.2.6.8 and 6.1.1.4'
O O 0.0492 0.0322 'International Tables Vol C Tables 4.2.6.8 and 6.1.1.4'
Zn Zn -1.5491 0.6778 'International Tables Vol C Tables 4.2.6.8 and 6.1.1.4'

loop_
_geom_angle_atom_site_label_1
_geom_angle_atom_site_label_2
_geom_angle_atom_site_label_3
_geom_angle
_geom_angle_site_symmetry_1
_geom_angle_site_symmetry_3
O5 Zn1 O4 60.13(4) 4_545 4_545
O5 Zn1 N1 111.88(5) 4_545 .
O2 Zn1 O5 97.20(5) 2 4_545
O2 Zn1 O4 157.13(5) 2 4_545
O2 Zn1 N1 98.13(5) 2 .
O1 Zn1 O5 134.24(5) . 4_545
O1 Zn1 O4 89.70(5) . 4_545
O1 Zn1 O2 106.41(6) . 2
O1 Zn1 N1 103.01(6) . .
N1 Zn1 O4 93.77(5) . 4_545
C1 O5 Zn1 96.77(9) . 4
C1 O4 Zn1 81.95(9) . 4
C14 O2 Zn1 131.50(11) . 2
C7 O3 C8 114.94(14) . .
C14 O1 Zn1 139.20(12) . .
C16 N1 Zn1 120.03(11) . .
C16 N1 C15 118.27(13) . .
C15 N1 Zn1 121.43(11) . .
C21 N2 H2 111.0 . .
C21 N2 C20 118.58(13) . .
C20 N2 H2 110.9 . .
C3 C2 C1 121.00(13) . .
C4 C2 C1 119.96(14) . .
C4 C2 C3 119.02(14) . .
O5 C1 Zn1 52.76(7) . 4
O5 C1 C2 118.35(13) . .
O4 C1 Zn1 68.38(9) . 4
O4 C1 O5 121.12(14) . .
O4 C1 C2 120.50(14) . .
C2 C1 Zn1 170.65(11) . 4
C3 C5 H5 120.4 . .
C3 C5 C7 119.18(14) . .
C7 C5 H5 120.4 . .
C2 C3 H3 119.7 . .
C5 C3 C2 120.64(13) . .
C5 C3 H3 119.7 . .
C5 C7 O3 115.75(14) . .
C5 C7 C6 121.16(14) . .
C6 C7 O3 123.09(14) . .
C16 C17 H17 120.4 . .
C16 C17 C19 119.21(15) . .
C19 C17 H17 120.4 . .
C2 C4 H4 119.4 . .
C6 C4 C2 121.20(14) . .
C6 C4 H4 119.4 . .
N1 C16 C17 122.62(15) . .
N1 C16 H16 118.7 . .
C17 C16 H16 118.7 . .
C12 C13 C14 121.07(15) . .
C12 C13 C11 118.60(17) . .
C11 C13 C14 120.32(15) . .
C10 C8 O3 118.85(15) . .
C10 C8 C9 121.70(17) . .
C9 C8 O3 119.45(15) . .
C17 C19 C18 118.09(15) . .
C17 C19 C20 119.79(15) . .
C18 C19 C20 122.11(16) . .
C7 C6 H6 120.6 . .
C4 C6 C7 118.79(14) . .
C4 C6 H6 120.6 . .
O2 C14 C13 117.48(14) . .
O1 C14 O2 126.06(17) . .
O1 C14 C13 116.45(15) . .
C21 C23 H23 119.9 . .
C21 C23 C22 120.28(16) . 5_667
C22 C23 H23 119.9 5_667 .
C23 C21 N2 122.36(15) . .
C22 C21 N2 119.40(15) . .
C22 C21 C23 118.16(15) . .
C23 C22 H22 119.2 5_667 .
C21 C22 C23 121.57(16) . 5_667
C21 C22 H22 119.2 . .
C8 C10 H10 120.5 . .
C8 C10 C12 118.94(16) . .
C12 C10 H10 120.5 . .
C13 C12 H12 119.6 . .
C10 C12 C13 120.87(16) . .
C10 C12 H12 119.6 . .
N1 C15 H15 118.8 . .
N1 C15 C18 122.33(16) . .
C18 C15 H15 118.8 . .
C19 C18 H18 120.3 . .
C15 C18 C19 119.47(17) . .
C15 C18 H18 120.3 . .
C8 C9 H9 120.5 . .
C11 C9 C8 118.91(16) . .
C11 C9 H9 120.5 . .
C13 C11 H11 119.6 . .
C9 C11 C13 120.81(16) . .
C9 C11 H11 119.6 . .
N2 C20 C19 110.69(14) . .
N2 C20 H20A 109.5 . .
N2 C20 H20B 109.5 . .
C19 C20 H20A 109.5 . .
C19 C20 H20B 109.5 . .
H20A C20 H20B 108.1 . .

loop_
_geom_bond_atom_site_label_1
_geom_bond_atom_site_label_2
_geom_bond_distance
_geom_bond_site_symmetry_2
Zn1 O5 2.0027(11) 4_545
Zn1 O4 2.3452(12) 4_545
Zn1 O2 2.0006(12) 2
Zn1 O1 1.9532(12) .
Zn1 N1 2.0375(13) .
O5 Zn1 2.0026(11) 4
O5 C1 1.2755(19) .
O4 Zn1 2.3452(12) 4
O4 C1 1.2487(19) .
O2 Zn1 2.0007(12) 2
O2 C14 1.258(2) .
O3 C7 1.3903(19) .
O3 C8 1.399(2) .
O1 C14 1.255(2) .
N1 C16 1.342(2) .
N1 C15 1.342(2) .
N2 H2 0.8601 .
N2 C21 1.406(2) .
N2 C20 1.449(2) .
C2 C1 1.489(2) .
C2 C3 1.393(2) .
C2 C4 1.385(2) .
C1 Zn1 2.4979(15) 4
C5 H5 0.9300 .
C5 C3 1.384(2) .
C5 C7 1.384(2) .
C3 H3 0.9300 .
C7 C6 1.388(2) .
C17 H17 0.9300 .
C17 C16 1.385(2) .
C17 C19 1.388(2) .
C4 H4 0.9300 .
C4 C6 1.383(2) .
C16 H16 0.9300 .
C13 C14 1.488(3) .
C13 C12 1.391(2) .
C13 C11 1.402(2) .
C8 C10 1.378(2) .
C8 C9 1.381(3) .
C19 C18 1.389(2) .
C19 C20 1.511(2) .
C6 H6 0.9300 .
C23 H23 0.9300 .
C23 C21 1.390(2) .
C23 C22 1.393(2) 5_667
C21 C22 1.390(2) .
C22 C23 1.393(2) 5_667
C22 H22 0.9300 .
C10 H10 0.9300 .
C10 C12 1.381(3) .
C12 H12 0.9300 .
C15 H15 0.9300 .
C15 C18 1.385(2) .
C18 H18 0.9300 .
C9 H9 0.9300 .
C9 C11 1.376(3) .
C11 H11 0.9300 .
C20 H20A 0.9700 .
C20 H20B 0.9700 .

loop_
_geom_torsion_atom_site_label_1
_geom_torsion_atom_site_label_2
_geom_torsion_atom_site_label_3
_geom_torsion_atom_site_label_4
_geom_torsion
_geom_torsion_site_symmetry_1
_geom_torsion_site_symmetry_4
Zn1 O5 C1 O4 -1.47(14) 4 .
Zn1 O5 C1 C2 176.54(10) 4 .
Zn1 O4 C1 O5 1.26(12) 4 .
Zn1 O4 C1 C2 -176.71(12) 4 .
Zn1 O2 C14 O1 -8.5(3) 2 .
Zn1 O2 C14 C13 172.58(12) 2 .
Zn1 O1 C14 O2 10.8(3) . .
Zn1 O1 C14 C13 -170.26(14) . .
Zn1 N1 C16 C17 173.42(12) . .
Zn1 N1 C15 C18 -174.22(15) . .
O3 C7 C6 C4 179.66(14) . .
O3 C8 C10 C12 -176.48(17) . .
O3 C8 C9 C11 177.91(18) . .
N1 C15 C18 C19 1.2(3) . .
N2 C21 C22 C23 176.94(16) . 5_667
C2 C4 C6 C7 0.3(2) . .
C1 C2 C3 C5 -178.61(13) . .
C1 C2 C4 C6 178.81(14) . .
C5 C7 C6 C4 -1.1(2) . .
C3 C2 C1 O5 -5.88(19) . .
C3 C2 C1 O4 172.14(13) . .
C3 C2 C4 C6 0.2(2) . .
C3 C5 C7 O3 -179.42(13) . .
C3 C5 C7 C6 1.3(2) . .
C7 O3 C8 C10 99.62(19) . .
C7 O3 C8 C9 -81.2(2) . .
C7 C5 C3 C2 -0.7(2) . .
C17 C19 C18 C15 -1.2(3) . .
C17 C19 C20 N2 134.46(18) . .
C4 C2 C1 O5 175.56(13) . .
C4 C2 C1 O4 -6.4(2) . .
C4 C2 C3 C5 0.0(2) . .
C16 N1 C15 C18 -0.2(3) . .
C16 C17 C19 C18 0.4(3) . .
C16 C17 C19 C20 -178.76(17) . .
C8 O3 C7 C5 171.26(13) . .
C8 O3 C7 C6 -9.4(2) . .
C8 C10 C12 C13 -2.0(3) . .
C8 C9 C11 C13 -0.9(3) . .
C19 C17 C16 N1 0.6(3) . .
C14 C13 C12 C10 179.30(18) . .
C14 C13 C11 C9 -177.84(19) . .
C23 C21 C22 C23 0.1(3) . 5_667
C21 N2 C20 C19 -161.94(17) . .
C22 C23 C21 N2 -176.83(16) 5_667 .
C22 C23 C21 C22 -0.1(3) 5_667 .
C10 C8 C9 C11 -3.0(3) . .
C12 C13 C14 O2 -9.5(3) . .
C12 C13 C14 O1 171.51(18) . .
C12 C13 C11 C9 3.2(3) . .
C15 N1 C16 C17 -0.7(2) . .
C18 C19 C20 N2 -44.7(3) . .
C9 C8 C10 C12 4.4(3) . .
C11 C13 C14 O2 171.60(18) . .
C11 C13 C14 O1 -7.4(3) . .
C11 C13 C12 C10 -1.7(3) . .
C20 N2 C21 C23 -19.1(3) . .
C20 N2 C21 C22 164.22(17) . .
C20 C19 C18 C15 177.91(19) . .

loop_
_smtbx_masks_void_nr
_smtbx_masks_void_average_x
_smtbx_masks_void_average_y
_smtbx_masks_void_average_z
_smtbx_masks_void_volume
_smtbx_masks_void_count_electrons
1 -0.126 0.250 0.624 889.2 206.5
2 0.643 0.750 0.893 889.2 206.5
